data_2310579
loop_
_publ_author_name
'Furuseth, S.'
'Kjekshus, A.'

_publ_section_title
;
 The crystal structures of Nb As2 and Nb Sb2
;
_journal_name_full 'Acta Crystallographica (1,1948-23,1967)'
_journal_page_first 320
_journal_page_last 324
_journal_volume 18
_journal_year 1965
_chemical_formula_sum 'As2 Nb'
_chemical_name_systematic 'Nb As2'
_space_group_IT_number 5
_symmetry_space_group_name_Hall 'C 2y'
_symmetry_space_group_name_H-M 'C 1 2 1'
_cell_angle_alpha 90
_cell_angle_beta 119.46
_cell_angle_gamma 90
_cell_formula_units_Z 4
_cell_length_a 9.357
_cell_length_b 3.3823
_cell_length_c 7.792
_cell_volume 214.717
_citation_journal_id_ASTM ACCRA9
_cod_data_source_file Furuseth_ACCRA9_1965_1865.cif
_cod_data_source_block As2Nb1
_cod_original_cell_volume 214.7167
_cod_original_formula_sum 'As2 Nb1'
_cod_database_code 2310579

loop_
_symmetry_equiv_pos_as_xyz
x,y,z
-x,y,-z
x+1/2,y+1/2,z
-x+1/2,y+1/2,-z

loop_
_atom_site_label
_atom_site_type_symbol
_atom_site_fract_x
_atom_site_fract_y
_atom_site_fract_z
_atom_site_occupancy
_atom_site_U_iso_or_equiv
As2 As 0.1399 0.067 0.0257 1 0.0
Nb1 Nb 0.3444 0.5 0.3044 1 0.0
As1 As 0.0948 0.488 0.3928 1 0.0
